data_7064369
loop_
_publ_author_name
'Pramanik, Abhishek'
'Majumder, Samit'
'Hazra, Susanta'
'Mohanta, Sasankasekhar'

_publ_section_title
;
 Transmetalated synthesis of homodinuclear MnII and CoII complexes
 containing Robson type macrocyclic ligands: crystal structure, magnetic
 investigation and DFT calculations
;
_journal_issue 20
_journal_name_full 'New Journal of Chemistry'
_journal_page_first 8802
_journal_page_last 8813
_journal_paper_doi 10.1039/D5NJ04703J
_journal_volume 50
_journal_year 2026
_chemical_formula_sum 'C31 H44 Cl Co2 N5 O7'
_chemical_formula_weight 752.02
_space_group_crystal_system orthorhombic
_space_group_IT_number 33
_space_group_name_Hall 'P 2c -2n'
_space_group_name_H-M_alt 'P n a 21'
_atom_sites_solution_hydrogens mixed
_audit_creation_method SHELXL-2016/6
_audit_update_record
;
2023-09-04 deposited with the CCDC.	2026-04-07 downloaded from the CCDC.
;
_cell_angle_alpha 90
_cell_angle_beta 90
_cell_angle_gamma 90
_cell_formula_units_Z 4
_cell_length_a 18.357(10)
_cell_length_b 11.122(5)
_cell_length_c 16.532(7)
_cell_measurement_reflns_used 9023
_cell_measurement_temperature 160(2)
_cell_measurement_theta_max 28.74
_cell_measurement_theta_min 2.47
_cell_volume 3375(3)
_computing_cell_refinement 'Bruker SAINT'
_computing_data_collection 'Bruker APEX2'
_computing_data_reduction 'Bruker SAINT'
_computing_molecular_graphics 'Bruker SHELXTL'
_computing_publication_material 'Bruker SHELXTL'
_computing_structure_refinement 'SHELXL-2016/6 (Sheldrick, 2016)'
_computing_structure_solution 'SHELXT 2014/5 (Sheldrick, 2014)'
_diffrn_ambient_temperature 160(2)
_diffrn_measured_fraction_theta_full 0.997
_diffrn_measured_fraction_theta_max 0.998
_diffrn_measurement_device_type 'Bruker APEX-II CCD'
_diffrn_measurement_method '\f and \w scans'
_diffrn_radiation_type MoK\a
_diffrn_radiation_wavelength 0.71073
_diffrn_reflns_av_R_equivalents 0.0882
_diffrn_reflns_av_unetI/netI 0.0646
_diffrn_reflns_Laue_measured_fraction_full 0.997
_diffrn_reflns_Laue_measured_fraction_max 0.998
_diffrn_reflns_limit_h_max 25
_diffrn_reflns_limit_h_min -25
_diffrn_reflns_limit_k_max 15
_diffrn_reflns_limit_k_min -15
_diffrn_reflns_limit_l_max 22
_diffrn_reflns_limit_l_min -16
_diffrn_reflns_number 44280
_diffrn_reflns_point_group_measured_fraction_full 0.908
_diffrn_reflns_point_group_measured_fraction_max 0.841
_diffrn_reflns_theta_full 25.242
_diffrn_reflns_theta_max 29.616
_diffrn_reflns_theta_min 2.207
_exptl_absorpt_coefficient_mu 1.115
_exptl_absorpt_correction_type multi-scan
_exptl_absorpt_process_details SADABS
_exptl_crystal_colour Red
_exptl_crystal_density_diffrn 1.480
_exptl_crystal_description Block
_exptl_crystal_F_000 1568
_exptl_crystal_size_max 0.456
_exptl_crystal_size_mid 0.382
_exptl_crystal_size_min 0.277
_exptl_transmission_factor_max 0.745
_exptl_transmission_factor_min 0.534
_refine_diff_density_max 0.457
_refine_diff_density_min -0.759
_refine_diff_density_rms 0.093
_refine_ls_abs_structure_details
;
 Flack x determined using 2190 quotients [(I+)-(I-)]/[(I+)+(I-)]
 (Parsons, Flack and Wagner, Acta Cryst. B69 (2013) 249-259).
;
_refine_ls_abs_structure_Flack 0.149(13)
_refine_ls_extinction_method none
_refine_ls_goodness_of_fit_ref 1.097
_refine_ls_hydrogen_treatment mixed
_refine_ls_matrix_type full
_refine_ls_number_parameters 426
_refine_ls_number_reflns 7996
_refine_ls_number_restraints 4
_refine_ls_restrained_S_all 1.097
_refine_ls_R_factor_all 0.0755
_refine_ls_R_factor_gt 0.0505
_refine_ls_shift/su_max 0.001
_refine_ls_shift/su_mean 0.000
_refine_ls_structure_factor_coef Fsqd
_refine_ls_weighting_details 'w=1/[\s^2^(Fo^2^)+(0.0727P)^2^+2.6408P] where P=(Fo^2^+2Fc^2^)/3'
_refine_ls_weighting_scheme calc
_refine_ls_wR_factor_gt 0.1281
_refine_ls_wR_factor_ref 0.1570
_reflns_Friedel_coverage 0.633
_reflns_Friedel_fraction_full 0.811
_reflns_Friedel_fraction_max 0.674
_reflns_number_gt 6409
_reflns_number_total 7996
_reflns_threshold_expression 'I > 2\s(I)'
_cod_data_source_file d5nj04703j2.cif
_cod_data_source_block mo_PG170823_0m_a
_cod_depositor_comments
;
The following automatic conversions were performed:

data item '_exptl_absorpt_correction_type' value 'Multi-Scan' was
changed to 'multi-scan' in accordance with the
/home/data/users/saulius/crontab/automatic-downloads/rss-feeds/RSC/lib/dictionaries/cif_core.dic
dictionary named 'cif_core.dic' version 2.4.2 last updated on
2011-04-26.

Automatic conversion script
Id: cif_fix_values 8170 2020-07-09 18:12:32Z antanas 

 Adding full bibliography for 7064369--7064370.cif.
;
_cod_database_code 7064369
_shelx_shelxl_version_number 2016/6
_shelx_space_group_comment
;
The symmetry employed for this shelxl refinement is uniquely defined
by the following loop, which should always be used as a source of
symmetry information in preference to the above space-group names.
They are only intended as comments.
;
_shelx_estimated_absorpt_t_min 0.534
_shelx_estimated_absorpt_t_max 0.745

loop_
_space_group_symop_operation_xyz
'x, y, z'
'-x, -y, z+1/2'
'x+1/2, -y+1/2, z'
'-x+1/2, y+1/2, z+1/2'

loop_
_atom_site_label
_atom_site_type_symbol
_atom_site_fract_x
_atom_site_fract_y
_atom_site_fract_z
_atom_site_U_iso_or_equiv
_atom_site_adp_type
_atom_site_occupancy
_atom_site_site_symmetry_order
_atom_site_calc_flag
_atom_site_refinement_flags_posn
_atom_site_refinement_flags_adp
_atom_site_refinement_flags_occupancy
_atom_site_disorder_assembly
_atom_site_disorder_group
Co2 Co 0.56487(4) 0.56354(6) 0.44713(5) 0.03279(17) Uani 1 1 d D . . . .
Co1 Co 0.60972(4) 0.33288(7) 0.54361(5) 0.03541(19) Uani 1 1 d . . . . .
Cl1 Cl 0.49787(9) 0.27287(19) 0.59073(12) 0.0540(4) Uani 1 1 d . . . . .
O1 O 0.5875(2) 0.3867(3) 0.4275(2) 0.0328(8) Uani 1 1 d . . . . .
N2 N 0.6700(3) 0.3288(4) 0.6495(3) 0.0379(11) Uani 1 1 d . . . . .
O2 O 0.6065(2) 0.5157(4) 0.5557(3) 0.0371(9) Uani 1 1 d . . . . .
O4 O 0.6787(2) 0.6050(4) 0.4128(3) 0.0462(11) Uani 1 1 d D . . . .
H4 H 0.6976(14) 0.6776(15) 0.416(5) 0.069 Uiso 1 1 d D U . . .
O3 O 0.4596(2) 0.5219(4) 0.5012(3) 0.0450(10) Uani 1 1 d . . . . .
H3A H 0.425410 0.532250 0.465359 0.067 Uiso 1 1 d R U . . .
H3B H 0.457732 0.445616 0.512732 0.067 Uiso 1 1 d R U . . .
N3 N 0.5511(3) 0.7402(4) 0.4783(3) 0.0374(11) Uani 1 1 d . . . . .
O6 O 0.8209(3) 0.9534(5) 0.4326(4) 0.0635(16) Uani 1 1 d . . . . .
N4 N 0.5237(3) 0.5800(4) 0.3338(3) 0.0341(10) Uani 1 1 d . . . . .
N1 N 0.6544(3) 0.1801(5) 0.4964(3) 0.0399(11) Uani 1 1 d . . . . .
C10 C 0.5342(3) 0.5021(5) 0.2779(4) 0.0362(12) Uani 1 1 d . . . . .
H10 H 0.514184 0.520772 0.226401 0.043 Uiso 1 1 calc R U . . .
N5 N 0.7924(3) 0.8525(5) 0.4290(4) 0.0476(13) Uani 1 1 d . . . . .
C1 C 0.5982(3) 0.3346(5) 0.3569(3) 0.0295(11) Uani 1 1 d . . . . .
C3 C 0.5846(4) 0.3299(6) 0.2105(4) 0.0424(14) Uani 1 1 d . . . . .
H3 H 0.566366 0.365727 0.162411 0.051 Uiso 1 1 calc R U . . .
C2 C 0.5733(3) 0.3884(5) 0.2837(4) 0.0347(11) Uani 1 1 d . . . . .
C6 C 0.6328(3) 0.2211(5) 0.3522(4) 0.0354(11) Uani 1 1 d . . . . .
C9 C 0.6581(3) 0.1537(6) 0.4213(4) 0.0401(13) Uani 1 1 d . . . . .
H9 H 0.680804 0.079123 0.409219 0.048 Uiso 1 1 calc R U . . .
C16 C 0.6763(4) 0.4170(6) 0.6981(4) 0.0411(13) Uani 1 1 d . . . . .
H16 H 0.701595 0.400077 0.746913 0.049 Uiso 1 1 calc R U . . .
C20 C 0.6108(4) 0.7797(6) 0.6868(4) 0.0432(14) Uani 1 1 d . . . . .
H20 H 0.596712 0.861899 0.685742 0.052 Uiso 1 1 calc R U . . .
C19 C 0.6402(3) 0.7335(6) 0.7580(4) 0.0428(14) Uani 1 1 d . . . . .
C18 C 0.6597(3) 0.6137(6) 0.7574(4) 0.0437(14) Uani 1 1 d . . . . .
H18 H 0.680136 0.579760 0.804955 0.052 Uiso 1 1 calc R U . . .
C25 C 0.5688(3) 0.7771(5) 0.5485(4) 0.0396(12) Uani 1 1 d . . . . .
H25 H 0.559972 0.860033 0.558317 0.048 Uiso 1 1 calc R U . . .
C30 C 0.4800(3) 0.6861(5) 0.3124(4) 0.0394(13) Uani 1 1 d . . . . .
H30A H 0.432106 0.680400 0.339549 0.047 Uiso 1 1 calc R U . . .
H30B H 0.471340 0.685784 0.253274 0.047 Uiso 1 1 calc R U . . .
C17 C 0.6504(3) 0.5404(6) 0.6895(4) 0.0395(13) Uani 1 1 d . . . . .
C28 C 0.4694(5) 0.9052(6) 0.2967(5) 0.0544(18) Uani 1 1 d . . . . .
H28A H 0.470178 0.895573 0.237802 0.082 Uiso 1 1 calc R U . . .
H28B H 0.489128 0.984325 0.311034 0.082 Uiso 1 1 calc R U . . .
H28C H 0.419186 0.898781 0.316289 0.082 Uiso 1 1 calc R U . . .
C4 C 0.6219(4) 0.2200(6) 0.2048(4) 0.0492(16) Uani 1 1 d . . . . .
O7 O 0.8294(4) 0.7638(6) 0.4304(7) 0.108(3) Uani 1 1 d . . . . .
C15 C 0.7008(4) 0.2133(6) 0.6790(4) 0.0459(15) Uani 1 1 d . . . . .
H15A H 0.661091 0.165664 0.703771 0.055 Uiso 1 1 calc R U . . .
H15B H 0.736853 0.230923 0.721906 0.055 Uiso 1 1 calc R U . . .
C21 C 0.6009(3) 0.7110(6) 0.6167(4) 0.0390(13) Uani 1 1 d . . . . .
C29 C 0.5923(5) 0.8128(6) 0.2996(5) 0.0531(17) Uani 1 1 d . . . . .
H29A H 0.622465 0.748123 0.321971 0.080 Uiso 1 1 calc R U . . .
H29B H 0.614297 0.890717 0.312694 0.080 Uiso 1 1 calc R U . . .
H29C H 0.589096 0.803845 0.240776 0.080 Uiso 1 1 calc R U . . .
C5 C 0.6442(4) 0.1688(6) 0.2760(4) 0.0460(15) Uani 1 1 d . . . . .
H5 H 0.668783 0.093649 0.273661 0.055 Uiso 1 1 calc R U . . .
C26 C 0.5138(4) 0.8284(6) 0.4267(4) 0.0474(16) Uani 1 1 d . . . . .
H26A H 0.535264 0.908428 0.437457 0.057 Uiso 1 1 calc R U . . .
H26B H 0.462044 0.831773 0.443441 0.057 Uiso 1 1 calc R U . . .
C13 C 0.7711(5) 0.0284(8) 0.6568(6) 0.065(2) Uani 1 1 d . . . . .
H13A H 0.808187 0.055752 0.695201 0.097 Uiso 1 1 calc R U . . .
H13B H 0.793557 -0.024683 0.616596 0.097 Uiso 1 1 calc R U . . .
H13C H 0.732951 -0.015622 0.685914 0.097 Uiso 1 1 calc R U . . .
C22 C 0.6182(3) 0.5859(6) 0.6177(4) 0.0366(12) Uani 1 1 d . . . . .
C27 C 0.5163(4) 0.8062(5) 0.3361(4) 0.0386(12) Uani 1 1 d . . . . .
C11 C 0.6808(4) 0.0889(5) 0.5538(5) 0.0468(15) Uani 1 1 d . . . . .
H11A H 0.702595 0.021540 0.523055 0.056 Uiso 1 1 calc R U . . .
H11B H 0.638737 0.056613 0.584419 0.056 Uiso 1 1 calc R U . . .
C23 C 0.6465(4) 0.8081(7) 0.8333(4) 0.0522(17) Uani 1 1 d . . . . .
H23A H 0.649578 0.894006 0.817986 0.063 Uiso 1 1 calc R U . . .
H23B H 0.692031 0.786548 0.861795 0.063 Uiso 1 1 calc R U . . .
C24 C 0.5826(6) 0.7906(8) 0.8902(5) 0.063(2) Uani 1 1 d . . . . .
H24A H 0.537525 0.815688 0.863214 0.095 Uiso 1 1 calc R U . . .
H24B H 0.589912 0.839328 0.938938 0.095 Uiso 1 1 calc R U . . .
H24C H 0.578979 0.705625 0.905280 0.095 Uiso 1 1 calc R U . . .
C12 C 0.7375(3) 0.1368(6) 0.6143(4) 0.0436(14) Uani 1 1 d . . . . .
O5 O 0.7277(4) 0.8401(6) 0.4238(9) 0.139(5) Uani 1 1 d . . . . .
C14 C 0.7972(4) 0.2078(8) 0.5698(6) 0.059(2) Uani 1 1 d . . . . .
H14A H 0.776277 0.281579 0.547252 0.088 Uiso 1 1 calc R U . . .
H14B H 0.817161 0.158488 0.525973 0.088 Uiso 1 1 calc R U . . .
H14C H 0.836124 0.228459 0.607896 0.088 Uiso 1 1 calc R U . . .
C31 C 0.7368(4) 0.5235(7) 0.4224(9) 0.093(4) Uani 1 1 d D . . . .
H31A H 0.731313 0.457189 0.383844 0.139 Uiso 1 1 calc R U . . .
H31B H 0.736479 0.491677 0.477649 0.139 Uiso 1 1 calc R U . . .
H31C H 0.783006 0.565040 0.412336 0.139 Uiso 1 1 calc R U . . .
C7 C 0.6387(7) 0.1640(7) 0.1228(6) 0.075(3) Uani 1 1 d . . . . .
H7A H 0.614908 0.213125 0.080444 0.090 Uiso 1 1 calc R U . . .
H7B H 0.691904 0.168272 0.113681 0.090 Uiso 1 1 calc R U . . .
C8 C 0.6157(9) 0.0404(10) 0.1130(7) 0.106(5) Uani 1 1 d . . . . .
H8A H 0.624822 0.014682 0.057169 0.159 Uiso 1 1 calc R U . . .
H8B H 0.563537 0.033756 0.124810 0.159 Uiso 1 1 calc R U . . .
H8C H 0.643164 -0.011044 0.150209 0.159 Uiso 1 1 calc R U . . .

loop_
_atom_site_aniso_label
_atom_site_aniso_U_11
_atom_site_aniso_U_22
_atom_site_aniso_U_33
_atom_site_aniso_U_23
_atom_site_aniso_U_13
_atom_site_aniso_U_12
Co2 0.0381(4) 0.0323(3) 0.0281(3) -0.0026(3) -0.0028(3) 0.0032(3)
Co1 0.0371(4) 0.0378(4) 0.0313(4) 0.0001(4) -0.0018(3) 0.0035(3)
Cl1 0.0448(8) 0.0734(12) 0.0438(9) 0.0103(8) 0.0007(7) -0.0031(8)
O1 0.043(2) 0.0286(18) 0.0265(19) 0.0001(14) 0.0000(16) 0.0019(15)
N2 0.041(3) 0.040(3) 0.032(3) -0.001(2) -0.004(2) 0.005(2)
O2 0.046(2) 0.0342(19) 0.031(2) -0.0045(17) -0.0090(17) 0.0053(16)
O4 0.034(2) 0.038(2) 0.067(3) 0.000(2) 0.002(2) -0.0010(17)
O3 0.038(2) 0.047(2) 0.049(3) 0.006(2) 0.002(2) 0.0084(18)
N3 0.047(3) 0.030(2) 0.036(2) -0.003(2) -0.005(2) 0.0065(19)
O6 0.059(3) 0.050(3) 0.082(5) -0.008(3) -0.012(3) -0.008(2)
N4 0.036(2) 0.036(2) 0.030(2) -0.0006(19) -0.0037(19) 0.0019(18)
N1 0.047(3) 0.035(2) 0.038(3) 0.003(2) -0.006(2) 0.004(2)
C10 0.042(3) 0.038(3) 0.029(3) 0.000(2) -0.004(2) -0.004(2)
N5 0.050(3) 0.043(3) 0.049(3) 0.002(2) -0.007(3) -0.003(2)
C1 0.035(3) 0.025(2) 0.029(3) -0.0022(19) 0.002(2) -0.0059(19)
C3 0.056(4) 0.038(3) 0.033(3) 0.002(2) -0.001(3) -0.006(3)
C2 0.042(3) 0.032(3) 0.031(3) -0.003(2) -0.001(2) -0.006(2)
C6 0.040(3) 0.034(3) 0.032(3) -0.006(2) 0.003(2) -0.004(2)
C9 0.040(3) 0.037(3) 0.043(3) -0.004(2) -0.001(3) 0.001(2)
C16 0.042(3) 0.050(3) 0.032(3) 0.001(3) -0.005(2) 0.002(3)
C20 0.048(3) 0.043(3) 0.039(3) -0.005(3) -0.002(3) -0.001(3)
C19 0.044(3) 0.048(3) 0.036(3) -0.011(3) -0.007(3) -0.005(3)
C18 0.042(3) 0.053(4) 0.036(3) -0.004(3) -0.008(3) -0.001(3)
C25 0.044(3) 0.034(3) 0.041(3) -0.007(3) -0.006(3) 0.002(2)
C30 0.042(3) 0.040(3) 0.036(3) 0.002(2) -0.008(3) 0.002(2)
C17 0.039(3) 0.051(3) 0.029(3) -0.001(3) -0.003(2) 0.002(3)
C28 0.071(5) 0.041(3) 0.051(4) 0.006(3) -0.011(4) 0.013(3)
C4 0.074(5) 0.038(3) 0.036(3) -0.007(3) 0.003(3) -0.001(3)
O7 0.062(4) 0.059(4) 0.203(11) 0.015(5) 0.023(5) 0.002(3)
C15 0.052(4) 0.044(3) 0.042(4) 0.003(3) -0.012(3) 0.009(3)
C21 0.043(3) 0.037(3) 0.036(3) -0.005(2) -0.004(2) -0.002(2)
C29 0.061(4) 0.047(4) 0.051(4) 0.010(3) -0.003(4) -0.006(3)
C5 0.063(4) 0.035(3) 0.039(4) -0.004(3) 0.004(3) 0.000(3)
C26 0.060(4) 0.037(3) 0.046(4) -0.004(3) -0.013(3) 0.011(3)
C13 0.081(6) 0.053(4) 0.060(5) 0.004(4) -0.016(4) 0.015(4)
C22 0.035(3) 0.044(3) 0.031(3) -0.005(2) -0.001(2) 0.000(2)
C27 0.047(3) 0.032(3) 0.037(3) 0.001(2) -0.005(3) 0.003(2)
C11 0.055(4) 0.032(3) 0.054(4) 0.006(3) -0.014(3) 0.003(2)
C23 0.063(4) 0.056(4) 0.038(4) -0.015(3) -0.015(3) 0.003(3)
C24 0.088(6) 0.062(5) 0.040(4) -0.003(4) 0.001(4) -0.003(4)
C12 0.042(3) 0.039(3) 0.049(4) 0.005(3) -0.005(3) 0.007(2)
O5 0.049(3) 0.059(4) 0.309(16) -0.055(6) -0.054(6) 0.001(3)
C14 0.038(3) 0.064(4) 0.076(6) 0.004(4) 0.003(3) 0.000(3)
C31 0.045(4) 0.047(4) 0.186(14) -0.006(6) 0.018(6) 0.010(3)
C7 0.121(8) 0.059(5) 0.045(4) -0.013(4) 0.015(5) 0.018(5)
C8 0.186(14) 0.075(7) 0.056(6) -0.023(5) 0.010(7) -0.004(7)

loop_
_atom_type_symbol
_atom_type_description
_atom_type_scat_dispersion_real
_atom_type_scat_dispersion_imag
_atom_type_scat_source
C C 0.0033 0.0016 'International Tables Vol C Tables 4.2.6.8 and 6.1.1.4'
Co Co 0.3494 0.9721 'International Tables Vol C Tables 4.2.6.8 and 6.1.1.4'
Cl Cl 0.1484 0.1585 'International Tables Vol C Tables 4.2.6.8 and 6.1.1.4'
O O 0.0106 0.0060 'International Tables Vol C Tables 4.2.6.8 and 6.1.1.4'
N N 0.0061 0.0033 'International Tables Vol C Tables 4.2.6.8 and 6.1.1.4'
H H 0.0000 0.0000 'International Tables Vol C Tables 4.2.6.8 and 6.1.1.4'

loop_
_geom_angle_atom_site_label_1
_geom_angle_atom_site_label_2
_geom_angle_atom_site_label_3
_geom_angle
_geom_angle_site_symmetry_1
_geom_angle_site_symmetry_3
_geom_angle_publ_flag
O2 Co2 N4 169.87(18) . . ?
O2 Co2 O1 79.08(16) . . ?
N4 Co2 O1 90.90(17) . . ?
O2 Co2 N3 94.34(19) . . ?
N4 Co2 N3 95.73(19) . . ?
O1 Co2 N3 172.98(19) . . ?
O2 Co2 O3 85.13(18) . . ?
N4 Co2 O3 93.85(19) . . ?
O1 Co2 O3 92.37(17) . . ?
N3 Co2 O3 89.5(2) . . ?
O2 Co2 O4 85.77(19) . . ?
N4 Co2 O4 95.5(2) . . ?
O1 Co2 O4 88.14(17) . . ?
N3 Co2 O4 88.93(19) . . ?
O3 Co2 O4 170.6(2) . . ?
N1 Co1 O2 151.3(2) . . ?
N1 Co1 O1 87.95(19) . . ?
O2 Co1 O1 78.20(16) . . ?
N1 Co1 N2 95.2(2) . . ?
O2 Co1 N2 87.40(18) . . ?
O1 Co1 N2 154.6(2) . . ?
N1 Co1 Cl1 104.29(17) . . ?
O2 Co1 Cl1 103.30(13) . . ?
O1 Co1 Cl1 103.00(13) . . ?
N2 Co1 Cl1 100.63(17) . . ?
C1 O1 Co2 126.6(3) . . ?
C1 O1 Co1 132.2(3) . . ?
Co2 O1 Co1 99.95(16) . . ?
C16 N2 C15 115.2(5) . . ?
C16 N2 Co1 124.4(4) . . ?
C15 N2 Co1 119.9(4) . . ?
C22 O2 Co2 127.0(4) . . ?
C22 O2 Co1 131.8(4) . . ?
Co2 O2 Co1 100.72(18) . . ?
C31 O4 Co2 123.5(5) . . ?
C31 O4 H4 107(2) . . ?
Co2 O4 H4 123(2) . . ?
Co2 O3 H3A 109.4 . . ?
Co2 O3 H3B 109.3 . . ?
H3A O3 H3B 104.5 . . ?
C25 N3 C26 115.7(5) . . ?
C25 N3 Co2 120.5(4) . . ?
C26 N3 Co2 123.5(4) . . ?
C10 N4 C30 116.8(5) . . ?
C10 N4 Co2 123.3(4) . . ?
C30 N4 Co2 119.9(4) . . ?
C9 N1 C11 116.9(6) . . ?
C9 N1 Co1 125.7(5) . . ?
C11 N1 Co1 117.3(5) . . ?
N4 C10 C2 127.8(6) . . ?
N4 C10 H10 116.1 . . ?
C2 C10 H10 116.1 . . ?
O5 N5 O7 117.9(7) . . ?
O5 N5 O6 121.7(6) . . ?
O7 N5 O6 120.3(7) . . ?
O1 C1 C6 120.4(5) . . ?
O1 C1 C2 121.4(5) . . ?
C6 C1 C2 118.2(5) . . ?
C2 C3 C4 122.5(6) . . ?
C2 C3 H3 118.7 . . ?
C4 C3 H3 118.7 . . ?
C3 C2 C1 119.7(6) . . ?
C3 C2 C10 114.9(6) . . ?
C1 C2 C10 125.3(5) . . ?
C5 C6 C1 119.1(6) . . ?
C5 C6 C9 116.5(5) . . ?
C1 C6 C9 124.4(5) . . ?
N1 C9 C6 129.3(6) . . ?
N1 C9 H9 115.4 . . ?
C6 C9 H9 115.4 . . ?
N2 C16 C17 129.3(6) . . ?
N2 C16 H16 115.3 . . ?
C17 C16 H16 115.3 . . ?
C19 C20 C21 123.2(6) . . ?
C19 C20 H20 118.4 . . ?
C21 C20 H20 118.4 . . ?
C18 C19 C20 116.8(6) . . ?
C18 C19 C23 121.3(6) . . ?
C20 C19 C23 121.8(6) . . ?
C19 C18 C17 122.5(6) . . ?
C19 C18 H18 118.7 . . ?
C17 C18 H18 118.7 . . ?
N3 C25 C21 129.8(5) . . ?
N3 C25 H25 115.1 . . ?
C21 C25 H25 115.1 . . ?
N4 C30 C27 113.5(5) . . ?
N4 C30 H30A 108.9 . . ?
C27 C30 H30A 108.9 . . ?
N4 C30 H30B 108.9 . . ?
C27 C30 H30B 108.9 . . ?
H30A C30 H30B 107.7 . . ?
C18 C17 C22 120.9(6) . . ?
C18 C17 C16 115.6(6) . . ?
C22 C17 C16 123.5(6) . . ?
C27 C28 H28A 109.5 . . ?
C27 C28 H28B 109.5 . . ?
H28A C28 H28B 109.5 . . ?
C27 C28 H28C 109.5 . . ?
H28A C28 H28C 109.5 . . ?
H28B C28 H28C 109.5 . . ?
C5 C4 C3 116.8(6) . . ?
C5 C4 C7 122.3(7) . . ?
C3 C4 C7 120.9(7) . . ?
N2 C15 C12 114.9(6) . . ?
N2 C15 H15A 108.5 . . ?
C12 C15 H15A 108.5 . . ?
N2 C15 H15B 108.5 . . ?
C12 C15 H15B 108.5 . . ?
H15A C15 H15B 107.5 . . ?
C20 C21 C22 119.6(6) . . ?
C20 C21 C25 114.4(6) . . ?
C22 C21 C25 125.8(5) . . ?
C27 C29 H29A 109.5 . . ?
C27 C29 H29B 109.5 . . ?
H29A C29 H29B 109.5 . . ?
C27 C29 H29C 109.5 . . ?
H29A C29 H29C 109.5 . . ?
H29B C29 H29C 109.5 . . ?
C4 C5 C6 123.6(6) . . ?
C4 C5 H5 118.2 . . ?
C6 C5 H5 118.2 . . ?
N3 C26 C27 116.8(5) . . ?
N3 C26 H26A 108.1 . . ?
C27 C26 H26A 108.1 . . ?
N3 C26 H26B 108.1 . . ?
C27 C26 H26B 108.1 . . ?
H26A C26 H26B 107.3 . . ?
C12 C13 H13A 109.5 . . ?
C12 C13 H13B 109.5 . . ?
H13A C13 H13B 109.5 . . ?
C12 C13 H13C 109.5 . . ?
H13A C13 H13C 109.5 . . ?
H13B C13 H13C 109.5 . . ?
O2 C22 C17 120.8(6) . . ?
O2 C22 C21 122.5(5) . . ?
C17 C22 C21 116.7(5) . . ?
C26 C27 C29 114.2(6) . . ?
C26 C27 C28 106.5(5) . . ?
C29 C27 C28 108.1(6) . . ?
C26 C27 C30 112.2(5) . . ?
C29 C27 C30 109.7(5) . . ?
C28 C27 C30 105.7(5) . . ?
N1 C11 C12 113.8(5) . . ?
N1 C11 H11A 108.8 . . ?
C12 C11 H11A 108.8 . . ?
N1 C11 H11B 108.8 . . ?
C12 C11 H11B 108.8 . . ?
H11A C11 H11B 107.7 . . ?
C19 C23 C24 112.6(6) . . ?
C19 C23 H23A 109.1 . . ?
C24 C23 H23A 109.1 . . ?
C19 C23 H23B 109.1 . . ?
C24 C23 H23B 109.1 . . ?
H23A C23 H23B 107.8 . . ?
C23 C24 H24A 109.5 . . ?
C23 C24 H24B 109.5 . . ?
H24A C24 H24B 109.5 . . ?
C23 C24 H24C 109.5 . . ?
H24A C24 H24C 109.5 . . ?
H24B C24 H24C 109.5 . . ?
C15 C12 C13 107.2(6) . . ?
C15 C12 C14 111.4(6) . . ?
C13 C12 C14 109.8(6) . . ?
C15 C12 C11 110.5(6) . . ?
C13 C12 C11 107.3(6) . . ?
C14 C12 C11 110.5(6) . . ?
C12 C14 H14A 109.5 . . ?
C12 C14 H14B 109.5 . . ?
H14A C14 H14B 109.5 . . ?
C12 C14 H14C 109.5 . . ?
H14A C14 H14C 109.5 . . ?
H14B C14 H14C 109.5 . . ?
O4 C31 H31A 109.5 . . ?
O4 C31 H31B 109.5 . . ?
H31A C31 H31B 109.5 . . ?
O4 C31 H31C 109.5 . . ?
H31A C31 H31C 109.5 . . ?
H31B C31 H31C 109.5 . . ?
C8 C7 C4 115.5(9) . . ?
C8 C7 H7A 108.4 . . ?
C4 C7 H7A 108.4 . . ?
C8 C7 H7B 108.4 . . ?
C4 C7 H7B 108.4 . . ?
H7A C7 H7B 107.5 . . ?
C7 C8 H8A 109.5 . . ?
C7 C8 H8B 109.5 . . ?
H8A C8 H8B 109.5 . . ?
C7 C8 H8C 109.5 . . ?
H8A C8 H8C 109.5 . . ?
H8B C8 H8C 109.5 . . ?

loop_
_geom_bond_atom_site_label_1
_geom_bond_atom_site_label_2
_geom_bond_distance
_geom_bond_site_symmetry_2
_geom_bond_publ_flag
Co2 O2 2.021(4) . ?
Co2 N4 2.028(5) . ?
Co2 O1 2.037(4) . ?
Co2 N3 2.047(5) . ?
Co2 O3 2.179(5) . ?
Co2 O4 2.214(4) . ?
Co1 N1 2.042(5) . ?
Co1 O2 2.044(4) . ?
Co1 O1 2.052(4) . ?
Co1 N2 2.072(5) . ?
Co1 Cl1 2.295(2) . ?
O1 C1 1.317(7) . ?
N2 C16 1.273(8) . ?
N2 C15 1.486(8) . ?
O2 C22 1.306(7) . ?
O4 C31 1.409(9) . ?
O4 H4 0.880(13) . ?
O3 H3A 0.8701 . ?
O3 H3B 0.8703 . ?
N3 C25 1.274(8) . ?
N3 C26 1.468(8) . ?
O6 N5 1.239(7) . ?
N4 C10 1.282(8) . ?
N4 C30 1.470(7) . ?
N1 C9 1.276(9) . ?
N1 C11 1.472(8) . ?
C10 C2 1.457(8) . ?
C10 H10 0.9500 . ?
N5 O5 1.198(9) . ?
N5 O7 1.199(8) . ?
C1 C6 1.415(8) . ?
C1 C2 1.424(8) . ?
C3 C2 1.389(9) . ?
C3 C4 1.405(10) . ?
C3 H3 0.9500 . ?
C6 C5 1.404(9) . ?
C6 C9 1.443(9) . ?
C9 H9 0.9500 . ?
C16 C17 1.459(9) . ?
C16 H16 0.9500 . ?
C20 C19 1.393(10) . ?
C20 C21 1.399(9) . ?
C20 H20 0.9500 . ?
C19 C18 1.380(10) . ?
C19 C23 1.500(9) . ?
C18 C17 1.397(9) . ?
C18 H18 0.9500 . ?
C25 C21 1.469(9) . ?
C25 H25 0.9500 . ?
C30 C27 1.543(8) . ?
C30 H30A 0.9900 . ?
C30 H30B 0.9900 . ?
C17 C22 1.420(9) . ?
C28 C27 1.542(9) . ?
C28 H28A 0.9800 . ?
C28 H28B 0.9800 . ?
C28 H28C 0.9800 . ?
C4 C5 1.370(10) . ?
C4 C7 1.523(10) . ?
C15 C12 1.524(10) . ?
C15 H15A 0.9900 . ?
C15 H15B 0.9900 . ?
C21 C22 1.427(9) . ?
C29 C27 1.522(11) . ?
C29 H29A 0.9800 . ?
C29 H29B 0.9800 . ?
C29 H29C 0.9800 . ?
C5 H5 0.9500 . ?
C26 C27 1.519(10) . ?
C26 H26A 0.9900 . ?
C26 H26B 0.9900 . ?
C13 C12 1.526(10) . ?
C13 H13A 0.9800 . ?
C13 H13B 0.9800 . ?
C13 H13C 0.9800 . ?
C11 C12 1.539(10) . ?
C11 H11A 0.9900 . ?
C11 H11B 0.9900 . ?
C23 C24 1.516(12) . ?
C23 H23A 0.9900 . ?
C23 H23B 0.9900 . ?
C24 H24A 0.9800 . ?
C24 H24B 0.9800 . ?
C24 H24C 0.9800 . ?
C12 C14 1.536(10) . ?
C14 H14A 0.9800 . ?
C14 H14B 0.9800 . ?
C14 H14C 0.9800 . ?
C31 H31A 0.9800 . ?
C31 H31B 0.9800 . ?
C31 H31C 0.9800 . ?
C7 C8 1.448(14) . ?
C7 H7A 0.9900 . ?
C7 H7B 0.9900 . ?
C8 H8A 0.9800 . ?
C8 H8B 0.9800 . ?
C8 H8C 0.9800 . ?

loop_
_geom_torsion_atom_site_label_1
_geom_torsion_atom_site_label_2
_geom_torsion_atom_site_label_3
_geom_torsion_atom_site_label_4
_geom_torsion
_geom_torsion_site_symmetry_1
_geom_torsion_site_symmetry_2
_geom_torsion_site_symmetry_3
_geom_torsion_site_symmetry_4
_geom_torsion_publ_flag
C30 N4 C10 C2 -178.0(6) . . . . ?
Co2 N4 C10 C2 2.7(9) . . . . ?
Co2 O1 C1 C6 162.4(4) . . . . ?
Co1 O1 C1 C6 -2.0(8) . . . . ?
Co2 O1 C1 C2 -19.7(7) . . . . ?
Co1 O1 C1 C2 175.9(4) . . . . ?
C4 C3 C2 C1 -1.9(10) . . . . ?
C4 C3 C2 C10 179.3(6) . . . . ?
O1 C1 C2 C3 -179.1(6) . . . . ?
C6 C1 C2 C3 -1.1(8) . . . . ?
O1 C1 C2 C10 -0.5(9) . . . . ?
C6 C1 C2 C10 177.5(5) . . . . ?
N4 C10 C2 C3 -171.6(6) . . . . ?
N4 C10 C2 C1 9.7(10) . . . . ?
O1 C1 C6 C5 -179.1(6) . . . . ?
C2 C1 C6 C5 2.9(8) . . . . ?
O1 C1 C6 C9 0.6(9) . . . . ?
C2 C1 C6 C9 -177.4(5) . . . . ?
C11 N1 C9 C6 176.0(6) . . . . ?
Co1 N1 C9 C6 -0.3(10) . . . . ?
C5 C6 C9 N1 -179.7(7) . . . . ?
C1 C6 C9 N1 0.6(11) . . . . ?
C15 N2 C16 C17 -177.8(7) . . . . ?
Co1 N2 C16 C17 -6.0(10) . . . . ?
C21 C20 C19 C18 -0.3(10) . . . . ?
C21 C20 C19 C23 -176.8(7) . . . . ?
C20 C19 C18 C17 -0.4(10) . . . . ?
C23 C19 C18 C17 176.2(7) . . . . ?
C26 N3 C25 C21 174.6(6) . . . . ?
Co2 N3 C25 C21 0.9(9) . . . . ?
C10 N4 C30 C27 -129.7(6) . . . . ?
Co2 N4 C30 C27 49.5(7) . . . . ?
C19 C18 C17 C22 -1.7(10) . . . . ?
C19 C18 C17 C16 177.8(6) . . . . ?
N2 C16 C17 C18 173.8(7) . . . . ?
N2 C16 C17 C22 -6.7(11) . . . . ?
C2 C3 C4 C5 3.0(11) . . . . ?
C2 C3 C4 C7 -174.9(8) . . . . ?
C16 N2 C15 C12 -142.7(6) . . . . ?
Co1 N2 C15 C12 45.1(7) . . . . ?
C19 C20 C21 C22 3.0(10) . . . . ?
C19 C20 C21 C25 179.8(6) . . . . ?
N3 C25 C21 C20 -177.6(7) . . . . ?
N3 C25 C21 C22 -1.0(11) . . . . ?
C3 C4 C5 C6 -1.1(11) . . . . ?
C7 C4 C5 C6 176.8(8) . . . . ?
C1 C6 C5 C4 -1.8(10) . . . . ?
C9 C6 C5 C4 178.5(7) . . . . ?
C25 N3 C26 C27 158.4(6) . . . . ?
Co2 N3 C26 C27 -28.1(8) . . . . ?
Co2 O2 C22 C17 -177.7(4) . . . . ?
Co1 O2 C22 C17 12.1(8) . . . . ?
Co2 O2 C22 C21 1.4(8) . . . . ?
Co1 O2 C22 C21 -168.9(4) . . . . ?
C18 C17 C22 O2 -176.7(6) . . . . ?
C16 C17 C22 O2 3.8(9) . . . . ?
C18 C17 C22 C21 4.3(9) . . . . ?
C16 C17 C22 C21 -175.2(6) . . . . ?
C20 C21 C22 O2 176.1(6) . . . . ?
C25 C21 C22 O2 -0.3(10) . . . . ?
C20 C21 C22 C17 -4.9(9) . . . . ?
C25 C21 C22 C17 178.8(6) . . . . ?
N3 C26 C27 C29 -64.5(8) . . . . ?
N3 C26 C27 C28 176.3(6) . . . . ?
N3 C26 C27 C30 61.1(8) . . . . ?
N4 C30 C27 C26 -73.4(7) . . . . ?
N4 C30 C27 C29 54.7(7) . . . . ?
N4 C30 C27 C28 170.9(6) . . . . ?
C9 N1 C11 C12 127.0(7) . . . . ?
Co1 N1 C11 C12 -56.4(7) . . . . ?
C18 C19 C23 C24 -81.3(9) . . . . ?
C20 C19 C23 C24 95.1(9) . . . . ?
N2 C15 C12 C13 175.3(6) . . . . ?
N2 C15 C12 C14 55.1(8) . . . . ?
N2 C15 C12 C11 -68.0(7) . . . . ?
N1 C11 C12 C15 75.3(8) . . . . ?
N1 C11 C12 C13 -168.1(7) . . . . ?
N1 C11 C12 C14 -48.4(8) . . . . ?
C5 C4 C7 C8 54.7(15) . . . . ?
C3 C4 C7 C8 -127.5(11) . . . . ?
